data_7033529
loop_
_publ_author_name
'Basu, Debashis'
'Allard, Marco M.'
'Xavier, Fernando R.'
'Heeg, Mary Jane'
'Schlegel, H. Bernhard'
'Verani, Claudio N.'

_publ_section_title
;
 Modulation of electronic and redox properties in phenolate-rich
 cobalt(iii) complexes and their implications for catalytic proton
 reduction.
;
_journal_issue 7
_journal_name_full 'Dalton transactions (Cambridge, England : 2003)'
_journal_page_first 3454
_journal_page_last 3466
_journal_paper_doi 10.1039/c4dt03337j
_journal_volume 44
_journal_year 2015
_chemical_formula_sum 'C29 H21 Br6 Cl2 Co N2 O4'
_chemical_formula_weight 1070.77
_chemical_name_systematic
; 
 ? 
;
_space_group_IT_number 15
_symmetry_cell_setting monoclinic
_symmetry_space_group_name_Hall '-C 2yc'
_symmetry_space_group_name_H-M 'C 1 2/c 1'
_atom_sites_solution_hydrogens geom
_atom_sites_solution_primary direct
_atom_sites_solution_secondary difmap
_audit_block_doi 10.5517/cc12z7y7
_audit_creation_method SHELXL-97
_audit_update_record
;
2014-07-03 deposited with the CCDC.
2015-01-07 downloaded from the CCDC.
;
_cell_angle_alpha 90.00
_cell_angle_beta 125.407(7)
_cell_angle_gamma 90.00
_cell_formula_units_Z 8
_cell_length_a 28.251(3)
_cell_length_b 13.5819(10)
_cell_length_c 22.091(2)
_cell_measurement_reflns_used 8114
_cell_measurement_temperature 100(2)
_cell_measurement_theta_max 26.2
_cell_measurement_theta_min 2.3
_cell_volume 6908.7(12)
_computing_cell_refinement 'Bruker APEX2'
_computing_data_collection 'Bruker APEX2'
_computing_data_reduction 'Bruker APEX2'
_computing_molecular_graphics SHELXTL-Plus
_computing_publication_material SHELXL-97
_computing_structure_refinement 'SHELXL-97 (Sheldrick, 1997)'
_computing_structure_solution 'SHELXS-97 (Sheldrick, 1990)'
_diffrn_ambient_temperature 100(2)
_diffrn_measured_fraction_theta_full 0.923
_diffrn_measured_fraction_theta_max 0.923
_diffrn_measurement_method 'Bruker APEX2'
_diffrn_radiation_monochromator graphite
_diffrn_radiation_source 'fine-focus sealed tube'
_diffrn_radiation_type MoK\a
_diffrn_radiation_wavelength 0.71073
_diffrn_reflns_av_R_equivalents 0.0896
_diffrn_reflns_av_sigmaI/netI 0.0619
_diffrn_reflns_limit_h_max 29
_diffrn_reflns_limit_h_min -37
_diffrn_reflns_limit_k_max 18
_diffrn_reflns_limit_k_min 0
_diffrn_reflns_limit_l_max 29
_diffrn_reflns_limit_l_min 0
_diffrn_reflns_number 58214
_diffrn_reflns_theta_full 28.26
_diffrn_reflns_theta_max 28.26
_diffrn_reflns_theta_min 1.74
_exptl_absorpt_coefficient_mu 7.629
_exptl_absorpt_correction_T_max 0.4213
_exptl_absorpt_correction_T_min 0.1172
_exptl_absorpt_correction_type multi-scan
_exptl_absorpt_process_details 'SADABS, Sheldrick, 1997'
_exptl_crystal_colour dark
_exptl_crystal_density_diffrn 2.059
_exptl_crystal_density_method 'not measured'
_exptl_crystal_description rod
_exptl_crystal_F_000 4096
_exptl_crystal_size_max 0.49
_exptl_crystal_size_mid 0.14
_exptl_crystal_size_min 0.14
_platon_squeeze_details
;
;
_refine_diff_density_max 1.838
_refine_diff_density_min -0.820
_refine_diff_density_rms 0.196
_refine_ls_extinction_method none
_refine_ls_goodness_of_fit_ref 1.076
_refine_ls_hydrogen_treatment constr
_refine_ls_matrix_type full
_refine_ls_number_parameters 371
_refine_ls_number_reflns 7895
_refine_ls_number_restraints 0
_refine_ls_restrained_S_all 1.076
_refine_ls_R_factor_all 0.1129
_refine_ls_R_factor_gt 0.0822
_refine_ls_shift/su_max 0.001
_refine_ls_shift/su_mean 0.000
_refine_ls_structure_factor_coef Fsqd
_refine_ls_weighting_details 'calc w=1/[\s^2^(Fo^2^)+(0.0807P)^2^+185.3855P] where P=(Fo^2^+2Fc^2^)/3'
_refine_ls_weighting_scheme calc
_refine_ls_wR_factor_gt 0.2112
_refine_ls_wR_factor_ref 0.2218
_reflns_number_gt 5311
_reflns_number_total 7895
_reflns_threshold_expression >2sigma(I)
_cod_data_source_file c4dt03337j2.cif
_cod_data_source_block wash
_cod_depositor_comments
;
The following automatic conversions were performed:

'_exptl_absorpt_correction_type' value 'Multi-scan' changed to
'multi-scan' according to
/usr/data/users/saulius/crontab/automatic-downloads/rss-feeds/RSC/lib/dictionaries/cif_core.dic
dictionary named 'cif_core.dic' version 2.4.2 from 2011-04-26.

Automatic conversion script
Id: cif_fix_values 2935 2014-11-11 08:27:57Z andrius 

 Adding full bibliography for 7033529--7033530.cif.
;
_cod_original_cell_volume 6908.9(10)
_cod_original_sg_symbol_H-M C2/c
_cod_database_code 7033529

loop_
_symmetry_equiv_pos_as_xyz
'x, y, z'
'-x, y, -z+1/2'
'x+1/2, y+1/2, z'
'-x+1/2, y+1/2, -z+1/2'
'-x, -y, -z'
'x, -y, z-1/2'
'-x+1/2, -y+1/2, -z'
'x+1/2, -y+1/2, z-1/2'

loop_
_atom_site_label
_atom_site_type_symbol
_atom_site_fract_x
_atom_site_fract_y
_atom_site_fract_z
_atom_site_U_iso_or_equiv
_atom_site_adp_type
_atom_site_occupancy
_atom_site_symmetry_multiplicity
_atom_site_calc_flag
_atom_site_refinement_flags
Co1 Co 0.11216(6) 0.67524(9) 0.33296(7) 0.0321(3) Uani 1 1 d .
O1 O 0.1000(3) 0.8027(5) 0.3553(4) 0.0367(15) Uani 1 1 d .
C1 C 0.1196(5) 0.8339(7) 0.4217(6) 0.035(2) Uani 1 1 d .
C2 C 0.1008(5) 0.9271(8) 0.4282(6) 0.044(3) Uani 1 1 d .
C3 C 0.1184(6) 0.9659(8) 0.4959(6) 0.054(3) Uani 1 1 d .
H3 H 0.1053 1.0291 0.4986 0.064 Uiso 1 1 calc R
C4 C 0.1556(6) 0.9113(8) 0.5606(6) 0.052(3) Uani 1 1 d .
C5 C 0.1778(5) 0.8218(7) 0.5581(6) 0.039(2) Uani 1 1 d .
H5 H 0.2050 0.7865 0.6022 0.047 Uiso 1 1 calc R
C6 C 0.1588(5) 0.7845(7) 0.4876(5) 0.032(2) Uani 1 1 d .
Br1 Br 0.05668(8) 1.00759(9) 0.34396(7) 0.0765(5) Uani 1 1 d .
Br2 Br 0.18099(6) 0.96954(9) 0.65239(6) 0.0552(3) Uani 1 1 d .
C7 C 0.1855(4) 0.6936(7) 0.4894(5) 0.031(2) Uani 1 1 d .
H7 H 0.2156 0.6688 0.5368 0.037 Uiso 1 1 calc R
N1 N 0.1718(4) 0.6421(6) 0.4315(4) 0.0329(18) Uani 1 1 d .
C8 C 0.2036(4) 0.5582(6) 0.4379(5) 0.029(2) Uani 1 1 d .
C9 C 0.2533(5) 0.5245(8) 0.5028(6) 0.036(2) Uani 1 1 d .
H9 H 0.2706 0.5610 0.5475 0.044 Uiso 1 1 calc R
C10 C 0.2779(5) 0.4358(8) 0.5016(6) 0.043(3) Uani 1 1 d .
H10 H 0.3115 0.4110 0.5463 0.052 Uiso 1 1 calc R
C11 C 0.2544(6) 0.3840(8) 0.4368(7) 0.050(3) Uani 1 1 d .
H11 H 0.2718 0.3241 0.4368 0.060 Uiso 1 1 calc R
C12 C 0.2056(5) 0.4191(7) 0.3717(6) 0.040(2) Uani 1 1 d .
H12 H 0.1899 0.3846 0.3264 0.048 Uiso 1 1 calc R
C13 C 0.1793(4) 0.5048(7) 0.3725(5) 0.031(2) Uani 1 1 d .
N2 N 0.1236(4) 0.5416(6) 0.3075(4) 0.0341(18) Uani 1 1 d .
C14 C 0.0767(5) 0.4701(8) 0.2930(6) 0.037(2) Uani 1 1 d .
H14A H 0.0386 0.4930 0.2494 0.044 Uiso 1 1 calc R
H14B H 0.0845 0.4046 0.2809 0.044 Uiso 1 1 calc R
C15 C 0.0736(5) 0.4607(8) 0.3566(6) 0.039(2) Uani 1 1 d .
C16 C 0.0801(5) 0.3704(7) 0.3903(7) 0.044(3) Uani 1 1 d .
H16 H 0.0889 0.3129 0.3741 0.053 Uiso 1 1 calc R
C17 C 0.0735(6) 0.3652(7) 0.4490(7) 0.047(3) Uani 1 1 d .
C18 C 0.0580(5) 0.4486(8) 0.4696(6) 0.042(3) Uani 1 1 d .
H18 H 0.0501 0.4437 0.5059 0.051 Uiso 1 1 calc R
C19 C 0.0537(5) 0.5401(7) 0.4375(6) 0.037(2) Uani 1 1 d .
C20 C 0.0612(4) 0.5466(7) 0.3802(5) 0.034(2) Uani 1 1 d .
O2 O 0.0526(3) 0.6327(5) 0.3440(4) 0.0372(16) Uani 1 1 d .
Br3 Br 0.07949(7) 0.24367(9) 0.49342(8) 0.0649(4) Uani 1 1 d .
Br4 Br 0.03540(6) 0.65204(8) 0.47025(7) 0.0488(3) Uani 1 1 d .
C21 C 0.1209(5) 0.5426(7) 0.2376(6) 0.038(2) Uani 1 1 d .
H21A H 0.1303 0.4758 0.2297 0.046 Uiso 1 1 calc R
H21B H 0.0804 0.5572 0.1954 0.046 Uiso 1 1 calc R
C22 C 0.1600(5) 0.6141(7) 0.2357(5) 0.039(2) Uani 1 1 d .
C23 C 0.1745(5) 0.5889(7) 0.1853(5) 0.039(2) Uani 1 1 d .
H23 H 0.1636 0.5270 0.1608 0.047 Uiso 1 1 calc R
C24 C 0.2046(6) 0.6563(7) 0.1729(6) 0.043(3) Uani 1 1 d .
C25 C 0.2227(5) 0.7460(7) 0.2108(5) 0.040(3) Uani 1 1 d .
H25 H 0.2440 0.7916 0.2026 0.048 Uiso 1 1 calc R
C26 C 0.2096(6) 0.7670(7) 0.2593(6) 0.043(3) Uani 1 1 d .
C27 C 0.1779(5) 0.7015(7) 0.2735(6) 0.038(2) Uani 1 1 d .
O3 O 0.1692(3) 0.7282(5) 0.3246(4) 0.0361(16) Uani 1 1 d .
Br5 Br 0.22745(7) 0.62161(8) 0.11008(7) 0.0543(4) Uani 1 1 d .
Br6 Br 0.23089(5) 0.89122(7) 0.30819(6) 0.0418(3) Uani 1 1 d .
O4 O 0.0522(3) 0.7072(5) 0.2291(4) 0.0370(15) Uani 1 1 d .
H04 H 0.0196 0.6882 0.2234 0.050 Uiso 1 1 d .
C28 C 0.0493(6) 0.8008(8) 0.1987(7) 0.054(3) Uani 1 1 d .
H28A H 0.0593 0.8520 0.2356 0.064 Uiso 1 1 calc R
H28B H 0.0099 0.8121 0.1544 0.064 Uiso 1 1 calc R
H28C H 0.0768 0.8030 0.1852 0.064 Uiso 1 1 calc R

loop_
_atom_site_aniso_label
_atom_site_aniso_U_11
_atom_site_aniso_U_22
_atom_site_aniso_U_33
_atom_site_aniso_U_23
_atom_site_aniso_U_13
_atom_site_aniso_U_12
Co1 0.0421(8) 0.0327(6) 0.0266(6) 0.0007(5) 0.0229(7) -0.0014(5)
O1 0.043(4) 0.034(3) 0.032(4) 0.000(3) 0.021(4) -0.003(3)
C1 0.043(6) 0.030(5) 0.038(5) 0.007(4) 0.026(5) 0.000(4)
C2 0.053(8) 0.036(5) 0.025(5) -0.002(4) 0.013(6) 0.001(5)
C3 0.067(9) 0.030(5) 0.040(6) -0.006(4) 0.017(7) 0.007(5)
C4 0.092(10) 0.036(5) 0.040(6) -0.006(4) 0.046(7) 0.001(6)
C5 0.047(7) 0.037(5) 0.033(5) 0.005(4) 0.023(5) 0.005(4)
C6 0.049(6) 0.030(4) 0.028(5) -0.001(4) 0.029(5) -0.008(4)
Br1 0.1053(13) 0.0383(6) 0.0351(6) -0.0008(5) 0.0116(8) 0.0166(7)
Br2 0.0830(10) 0.0456(6) 0.0387(6) -0.0060(5) 0.0362(7) 0.0064(6)
C7 0.038(6) 0.039(5) 0.025(4) 0.002(4) 0.023(5) -0.001(4)
N1 0.045(5) 0.031(4) 0.026(4) 0.007(3) 0.023(4) 0.004(3)
C8 0.040(6) 0.032(5) 0.029(5) -0.002(3) 0.027(5) -0.001(4)
C9 0.043(6) 0.045(5) 0.031(5) 0.008(4) 0.027(5) 0.003(4)
C10 0.061(8) 0.041(6) 0.036(6) -0.002(4) 0.033(6) 0.006(5)
C11 0.073(9) 0.043(6) 0.048(7) 0.001(5) 0.043(7) 0.014(5)
C12 0.062(8) 0.038(5) 0.033(5) 0.000(4) 0.035(6) 0.000(5)
C13 0.041(6) 0.036(5) 0.029(5) 0.003(4) 0.028(5) -0.002(4)
N2 0.049(5) 0.040(4) 0.031(4) -0.001(3) 0.034(4) -0.010(4)
C14 0.040(6) 0.047(6) 0.030(5) -0.002(4) 0.024(5) -0.001(4)
C15 0.040(7) 0.044(6) 0.040(6) 0.002(4) 0.027(6) -0.002(4)
C16 0.070(8) 0.033(5) 0.054(7) 0.011(4) 0.050(7) 0.005(5)
C17 0.068(9) 0.029(5) 0.061(7) 0.010(5) 0.047(7) 0.002(5)
C18 0.054(7) 0.046(6) 0.049(6) 0.006(5) 0.043(6) -0.003(5)
C19 0.048(7) 0.039(5) 0.040(5) 0.001(4) 0.035(6) -0.004(4)
C20 0.035(6) 0.046(5) 0.029(5) 0.010(4) 0.023(5) 0.003(4)
O2 0.042(4) 0.035(4) 0.044(4) 0.008(3) 0.031(4) 0.003(3)
Br3 0.1116(12) 0.0377(6) 0.0785(9) 0.0108(6) 0.0741(10) 0.0035(6)
Br4 0.0727(9) 0.0399(6) 0.0608(7) 0.0017(5) 0.0541(7) 0.0020(5)
C21 0.058(7) 0.037(5) 0.036(5) 0.000(4) 0.037(6) 0.001(5)
C22 0.055(7) 0.034(5) 0.021(4) 0.003(4) 0.018(5) 0.000(4)
C23 0.062(8) 0.035(5) 0.022(4) 0.001(4) 0.025(5) 0.000(5)
C24 0.075(8) 0.035(5) 0.040(6) -0.002(4) 0.045(6) 0.004(5)
C25 0.066(8) 0.039(5) 0.026(5) 0.004(4) 0.033(6) -0.006(5)
C26 0.076(9) 0.032(5) 0.042(6) 0.000(4) 0.046(7) -0.004(5)
C27 0.054(7) 0.038(5) 0.033(5) 0.002(4) 0.032(6) -0.003(4)
O3 0.059(5) 0.034(3) 0.033(4) -0.003(3) 0.037(4) -0.003(3)
Br5 0.1016(11) 0.0410(6) 0.0537(7) 0.0067(5) 0.0641(8) 0.0087(6)
Br6 0.0692(8) 0.0359(5) 0.0324(5) 0.0008(4) 0.0365(6) -0.0059(5)
O4 0.042(5) 0.037(4) 0.022(3) 0.006(3) 0.014(3) 0.000(3)
C28 0.047(8) 0.046(6) 0.039(6) -0.001(5) 0.009(6) -0.014(5)

loop_
_atom_type_symbol
_atom_type_description
_atom_type_scat_dispersion_real
_atom_type_scat_dispersion_imag
_atom_type_scat_source
C C 0.0033 0.0016 'International Tables Vol C Tables 4.2.6.8 and 6.1.1.4'
H H 0.0000 0.0000 'International Tables Vol C Tables 4.2.6.8 and 6.1.1.4'
N N 0.0061 0.0033 'International Tables Vol C Tables 4.2.6.8 and 6.1.1.4'
O O 0.0106 0.0060 'International Tables Vol C Tables 4.2.6.8 and 6.1.1.4'
Co Co 0.3494 0.9721 'International Tables Vol C Tables 4.2.6.8 and 6.1.1.4'
Br Br -0.2901 2.4595 'International Tables Vol C Tables 4.2.6.8 and 6.1.1.4'
Cl Cl 0.1484 0.1585 'International Tables Vol C Tables 4.2.6.8 and 6.1.1.4'

loop_
_geom_angle_atom_site_label_1
_geom_angle_atom_site_label_2
_geom_angle_atom_site_label_3
_geom_angle
O3 Co1 N1 87.8(3)
O3 Co1 O1 88.4(3)
N1 Co1 O1 95.4(3)
O3 Co1 O2 174.7(3)
N1 Co1 O2 92.6(3)
O1 Co1 O2 86.3(3)
O3 Co1 O4 90.5(3)
N1 Co1 O4 177.4(3)
O1 Co1 O4 86.5(3)
O2 Co1 O4 89.4(3)
O3 Co1 N2 91.9(3)
N1 Co1 N2 85.7(3)
O1 Co1 N2 178.9(4)
O2 Co1 N2 93.4(3)
O4 Co1 N2 92.5(3)
C1 O1 Co1 124.8(6)
O1 C1 C6 125.8(9)
O1 C1 C2 117.8(9)
C6 C1 C2 116.4(9)
C3 C2 C1 122.2(10)
C3 C2 Br1 117.8(8)
C1 C2 Br1 119.6(7)
C2 C3 C4 119.4(10)
C5 C4 C3 121.0(10)
C5 C4 Br2 120.8(9)
C3 C4 Br2 117.9(8)
C4 C5 C6 117.8(10)
C1 C6 C5 123.1(9)
C1 C6 C7 122.1(8)
C5 C6 C7 114.8(9)
N1 C7 C6 125.6(9)
C7 N1 C8 121.8(9)
C7 N1 Co1 124.4(7)
C8 N1 Co1 113.7(6)
C9 C8 C13 119.9(9)
C9 C8 N1 125.5(8)
C13 C8 N1 114.6(9)
C8 C9 C10 119.0(10)
C11 C10 C9 121.1(11)
C10 C11 C12 119.8(10)
C11 C12 C13 119.8(9)
C12 C13 C8 120.3(10)
C12 C13 N2 123.4(9)
C8 C13 N2 116.2(8)
C13 N2 C21 113.2(8)
C13 N2 C14 107.3(7)
C21 N2 C14 105.8(7)
C13 N2 Co1 107.0(6)
C21 N2 Co1 111.3(6)
C14 N2 Co1 112.3(6)
C15 C14 N2 112.6(8)
C16 C15 C20 121.3(9)
C16 C15 C14 121.9(9)
C20 C15 C14 116.8(9)
C15 C16 C17 119.1(9)
C18 C17 C16 119.8(9)
C18 C17 Br3 119.9(8)
C16 C17 Br3 120.2(8)
C17 C18 C19 120.7(9)
C20 C19 C18 119.9(9)
C20 C19 Br4 121.0(7)
C18 C19 Br4 119.0(7)
O2 C20 C19 121.1(9)
O2 C20 C15 119.8(8)
C19 C20 C15 119.0(9)
C20 O2 Co1 117.5(6)
C22 C21 N2 116.0(8)
C27 C22 C23 120.6(9)
C27 C22 C21 124.5(9)
C23 C22 C21 114.7(9)
C24 C23 C22 118.9(9)
C23 C24 C25 120.9(8)
C23 C24 Br5 119.4(7)
C25 C24 Br5 119.5(8)
C26 C25 C24 119.0(9)
C25 C26 C27 122.8(9)
C25 C26 Br6 119.7(8)
C27 C26 Br6 117.5(7)
O3 C27 C22 124.5(9)
O3 C27 C26 117.7(9)
C22 C27 C26 117.8(9)
C27 O3 Co1 124.7(6)
C28 O4 Co1 121.8(6)

loop_
_geom_bond_atom_site_label_1
_geom_bond_atom_site_label_2
_geom_bond_distance
Co1 O3 1.870(7)
Co1 N1 1.879(8)
Co1 O1 1.886(7)
Co1 O2 1.925(7)
Co1 O4 1.955(7)
Co1 N2 1.981(8)
O1 C1 1.302(12)
C1 C6 1.388(14)
C1 C2 1.411(14)
C2 C3 1.379(15)
C2 Br1 1.878(10)
C3 C4 1.399(17)
C4 C5 1.385(15)
C4 Br2 1.888(10)
C5 C6 1.414(13)
C6 C7 1.435(13)
C7 N1 1.305(12)
N1 C8 1.406(12)
C8 C9 1.380(14)
C8 C13 1.392(13)
C9 C10 1.399(14)
C10 C11 1.373(15)
C11 C12 1.379(16)
C12 C13 1.387(14)
C13 N2 1.473(14)
N2 C21 1.501(11)
N2 C14 1.520(13)
C14 C15 1.462(13)
C15 C16 1.390(14)
C15 C20 1.403(14)
C16 C17 1.416(14)
C17 C18 1.382(15)
C17 Br3 1.878(10)
C18 C19 1.401(14)
C19 C20 1.402(12)
C19 Br4 1.880(10)
C20 O2 1.357(11)
C21 C22 1.488(15)
C22 C27 1.369(14)
C22 C23 1.434(13)
C23 C24 1.380(15)
C24 C25 1.397(14)
C24 Br5 1.898(9)
C25 C26 1.352(13)
C26 C27 1.420(14)
C26 Br6 1.904(10)
C27 O3 1.336(10)
O4 C28 1.417(13)

loop_
_geom_torsion_atom_site_label_1
_geom_torsion_atom_site_label_2
_geom_torsion_atom_site_label_3
_geom_torsion_atom_site_label_4
_geom_torsion
O3 Co1 O1 C1 -102.2(8)
N1 Co1 O1 C1 -14.6(8)
O2 Co1 O1 C1 77.6(8)
O4 Co1 O1 C1 167.2(8)
N2 Co1 O1 C1 155(15)
Co1 O1 C1 C6 9.2(14)
Co1 O1 C1 C2 -172.4(7)
O1 C1 C2 C3 178.9(12)
C6 C1 C2 C3 -2.6(17)
O1 C1 C2 Br1 -7.5(14)
C6 C1 C2 Br1 171.1(8)
C1 C2 C3 C4 -1(2)
Br1 C2 C3 C4 -174.3(10)
C2 C3 C4 C5 4(2)
C2 C3 C4 Br2 177.5(10)
C3 C4 C5 C6 -3.9(18)
Br2 C4 C5 C6 -177.3(8)
O1 C1 C6 C5 -179.0(10)
C2 C1 C6 C5 2.6(15)
O1 C1 C6 C7 4.3(16)
C2 C1 C6 C7 -174.1(9)
C4 C5 C6 C1 0.6(16)
C4 C5 C6 C7 177.5(10)
C1 C6 C7 N1 -8.3(15)
C5 C6 C7 N1 174.8(9)
C6 C7 N1 C8 174.3(8)
C6 C7 N1 Co1 -2.0(14)
O3 Co1 N1 C7 99.2(8)
O1 Co1 N1 C7 11.0(8)
O2 Co1 N1 C7 -75.6(8)
O4 Co1 N1 C7 146(7)
N2 Co1 N1 C7 -168.8(8)
O3 Co1 N1 C8 -77.4(6)
O1 Co1 N1 C8 -165.6(6)
O2 Co1 N1 C8 107.9(6)
O4 Co1 N1 C8 -30(8)
N2 Co1 N1 C8 14.6(6)
C7 N1 C8 C9 -4.2(14)
Co1 N1 C8 C9 172.5(7)
C7 N1 C8 C13 172.4(8)
Co1 N1 C8 C13 -10.9(10)
C13 C8 C9 C10 -0.9(14)
N1 C8 C9 C10 175.4(9)
C8 C9 C10 C11 2.0(16)
C9 C10 C11 C12 -0.4(18)
C10 C11 C12 C13 -2.2(17)
C11 C12 C13 C8 3.3(14)
C11 C12 C13 N2 -173.1(9)
C9 C8 C13 C12 -1.7(13)
N1 C8 C13 C12 -178.4(8)
C9 C8 C13 N2 174.9(8)
N1 C8 C13 N2 -1.9(11)
C12 C13 N2 C21 -47.9(11)
C8 C13 N2 C21 135.6(8)
C12 C13 N2 C14 68.4(10)
C8 C13 N2 C14 -108.1(9)
C12 C13 N2 Co1 -171.0(7)
C8 C13 N2 Co1 12.6(9)
O3 Co1 N2 C13 73.1(5)
N1 Co1 N2 C13 -14.5(5)
O1 Co1 N2 C13 176(100)
O2 Co1 N2 C13 -106.8(5)
O4 Co1 N2 C13 163.7(5)
O3 Co1 N2 C21 -51.1(7)
N1 Co1 N2 C21 -138.7(7)
O1 Co1 N2 C21 52(16)
O2 Co1 N2 C21 129.0(7)
O4 Co1 N2 C21 39.5(7)
O3 Co1 N2 C14 -169.5(6)
N1 Co1 N2 C14 102.9(7)
O1 Co1 N2 C14 -66(16)
O2 Co1 N2 C14 10.6(7)
O4 Co1 N2 C14 -78.9(6)
C13 N2 C14 C15 58.9(10)
C21 N2 C14 C15 -180.0(9)
Co1 N2 C14 C15 -58.4(10)
N2 C14 C15 C16 -122.3(12)
N2 C14 C15 C20 60.4(13)
C20 C15 C16 C17 0.6(18)
C14 C15 C16 C17 -176.6(11)
C15 C16 C17 C18 3.1(19)
C15 C16 C17 Br3 177.9(9)
C16 C17 C18 C19 -5.7(18)
Br3 C17 C18 C19 179.5(9)
C17 C18 C19 C20 4.6(17)
C17 C18 C19 Br4 -177.6(9)
C18 C19 C20 O2 174.5(10)
Br4 C19 C20 O2 -3.3(14)
C18 C19 C20 C15 -0.9(16)
Br4 C19 C20 C15 -178.6(8)
C16 C15 C20 O2 -177.1(10)
C14 C15 C20 O2 0.2(15)
C16 C15 C20 C19 -1.7(16)
C14 C15 C20 C19 175.6(10)
C19 C20 O2 Co1 130.6(9)
C15 C20 O2 Co1 -54.0(12)
O3 Co1 O2 C20 -137(3)
N1 Co1 O2 C20 -43.4(7)
O1 Co1 O2 C20 -138.6(7)
O4 Co1 O2 C20 134.9(7)
N2 Co1 O2 C20 42.5(7)
C13 N2 C21 C22 -67.6(11)
C14 N2 C21 C22 175.2(9)
Co1 N2 C21 C22 53.0(11)
N2 C21 C22 C27 -28.9(16)
N2 C21 C22 C23 156.2(9)
C27 C22 C23 C24 -3.0(16)
C21 C22 C23 C24 172.2(10)
C22 C23 C24 C25 2.5(17)
C22 C23 C24 Br5 176.9(8)
C23 C24 C25 C26 -1.1(18)
Br5 C24 C25 C26 -175.5(9)
C24 C25 C26 C27 -0.1(18)
C24 C25 C26 Br6 -177.2(9)
C23 C22 C27 O3 -175.9(10)
C21 C22 C27 O3 9.4(18)
C23 C22 C27 C26 1.9(16)
C21 C22 C27 C26 -172.8(11)
C25 C26 C27 O3 177.6(10)
Br6 C26 C27 O3 -5.2(14)
C25 C26 C27 C22 -0.4(18)
Br6 C26 C27 C22 176.8(9)
C22 C27 O3 Co1 -21.1(15)
C26 C27 O3 Co1 161.1(8)
N1 Co1 O3 C27 123.7(8)
O1 Co1 O3 C27 -140.9(8)
O2 Co1 O3 C27 -143(3)
O4 Co1 O3 C27 -54.4(8)
N2 Co1 O3 C27 38.0(8)
O3 Co1 O4 C28 -46.9(9)
N1 Co1 O4 C28 -94(7)
O1 Co1 O4 C28 41.4(9)
O2 Co1 O4 C28 127.8(9)
N2 Co1 O4 C28 -138.8(9)

loop_
_platon_squeeze_void_nr
_platon_squeeze_void_average_x
_platon_squeeze_void_average_y
_platon_squeeze_void_average_z
_platon_squeeze_void_volume
_platon_squeeze_void_count_electrons
1 0.000 0.000 -0.008 688.5 172.5
2 0.500 0.500 0.870 688.5 172.5
